data_1557344
loop_
_publ_author_name
'Dahl, Tor'
'Fossli, Dag'
'Rasmussen, Inge'

_publ_section_title
;
 Crystal Structures of N(6),N(6)-Dimethyladeninium Bisulfate and
 N(6)-Methyladeninium Hemisulfate Dihydrate
;
_journal_name_full 'Acta Chemica Scandinavica'
_journal_page_first 24
_journal_page_last 28
_journal_paper_doi 10.3891/acta.chem.scand.50-0024
_journal_volume 50
_journal_year 1996
_chemical_formula_sum 'C6 H12 N5 O4 S0.5'
_chemical_formula_weight 234.22
_chemical_name_common
;
N(6)-Methyladeninium hemisulfate dihydrate
;
_space_group_IT_number 63
_space_group_name_Hall '-C 2c 2'
_space_group_name_H-M_alt 'C m c m'
_symmetry_cell_setting orthorhombic
_symmetry_Int_Tables_number 63
_symmetry_space_group_name_Hall '-C 2c 2'
_symmetry_space_group_name_H-M 'C m c m'
_cell_angle_alpha 90.
_cell_angle_beta 90.
_cell_angle_gamma 90.
_cell_formula_units_Z 8
_cell_length_a 22.201(3)
_cell_length_b 14.937(2)
_cell_length_c 6.490(3)
_cell_volume 2152.2(11)
_diffrn_ambient_temperature 293
_diffrn_radiation_probe x-ray
_diffrn_radiation_type CuK\a
_diffrn_radiation_wavelength 1.5418
_exptl_absorpt_coefficient_mu 1.87
_exptl_crystal_density_diffrn 1.446
_refine_ls_number_reflns 1000
_refine_ls_R_factor_gt 0.060
_refine_ls_wR_factor_gt 0.069
_cod_data_source_file Acta-Chem-Scand-1996-50-24-2.cif
_cod_data_source_block 2
_cod_original_cell_volume 2152.1(11)
_cod_original_formula_sum 'C6 H12 N5 O4 S0.5 '
_cod_database_code 1557344

loop_
_space_group_symop_id
_space_group_symop_operation_xyz
1 x,y,z
2 -x,-y,1/2+z
3 x,-y,-z
4 -x,y,1/2-z
5 -x,-y,-z
6 x,y,1/2-z
7 -x,y,z
8 x,-y,1/2+z
9 1/2+x,1/2+y,z
10 1/2-x,1/2-y,1/2+z
11 1/2+x,1/2-y,-z
12 1/2-x,1/2+y,1/2-z
13 1/2-x,1/2-y,-z
14 1/2+x,1/2+y,1/2-z
15 1/2-x,1/2+y,z
16 1/2+x,1/2-y,1/2+z

loop_
_atom_site_label
_atom_site_type_symbol
_atom_site_thermal_displace_type
_atom_site_fract_x
_atom_site_fract_y
_atom_site_fract_z
_atom_site_occupancy
_atom_site_U_iso_or_equiv
_atom_site_calc_flag
_atom_site_refinement_flags
_atom_site_disorder_assembly
_atom_site_disorder_group
S S Uiso 0.50000 0.21420(10) 0.25000 1.000 0.0293(4) . . . .
N1 N Uiso 0.1832(2) 0.1832(2) 0.25000 1.000 0.0270(10) . . . .
N3 N Uiso 0.2875(2) 0.2159(2) 0.25000 1.000 0.0280(10) . . . .
N6 N Uiso 0.1416(2) 0.0395(3) 0.25000 1.000 0.0340(10) . . . .
N7 N Uiso 0.2728(2) -0.0236(2) 0.25000 1.000 0.0280(10) . . . .
N9 N Uiso 0.3471(2) 0.0792(2) 0.25000 1.000 0.0290(10) . . . .
O1 O Uiso 0.50000 0.3125(4) 0.25000 1.000 0.069(2) . . . .
O2 O Uiso 0.50000 0.1820(3) 0.4756(5) 0.500 0.054(2) . . . .
C2 C Uiso 0.2311(2) 0.2394(3) 0.25000 1.000 0.0270(10) . . . .
O3 O Uiso 0.4471(2) 0.1798(3) 0.1587(4) 0.500 0.0470(10) . . . .
C4 C Uiso 0.2942(2) 0.1249(3) 0.25000 1.000 0.0230(10) . . . .
C5 C Uiso 0.2493(2) 0.0620(3) 0.25000 1.000 0.0230(10) . . . .
C6 C Uiso 0.1888(2) 0.0917(3) 0.25000 1.000 0.0240(10) . . . .
C8 C Uiso 0.3316(2) -0.0100(3) 0.25000 1.000 0.0300(10) . . . .
C10 C Uiso 0.0790(2) 0.0699(4) 0.25000 1.000 0.0470(10) . . . .
O4 O Uiso 0.09060(10) 0.2968(2) 0.25000 1.000 0.0410(10) . . . .
O5 O Uiso 0.3737(2) 0.3593(2) 0.25000 1.000 0.0620(10) . . . .

loop_
_atom_type_symbol
_atom_type_description
_atom_type_scat_dispersion_real
_atom_type_scat_dispersion_imag
_atom_type_scat_source
C C 0.0181 0.0091 ' International Tables Vol C Tables 4.2.6.8 and 6.1.1.4'
N N 0.0311 0.0180 ' International Tables Vol C Tables 4.2.6.8 and 6.1.1.4'
O O 0.0492 0.0322 ' International Tables Vol C Tables 4.2.6.8 and 6.1.1.4'
S S 0.3331 0.5567 ' International Tables Vol C Tables 4.2.6.8 and 6.1.1.4'

loop_
_geom_angle_atom_site_label_1
_geom_angle_atom_site_label_2
_geom_angle_atom_site_label_3
_geom_angle
_geom_angle_site_symmetry_1
_geom_angle_site_symmetry_2
_geom_angle_site_symmetry_3
_geom_angle_publ_flag
O3 S O3 137.3(3) . . 4_655 yes
O2 S O3 59.19(14) 6_555 . . yes
O3 S O3 49.62(18) . . 6_555 yes
O2 S O3 106.56(16) 7_655 . . yes
O3 S O3 112.5(2) . . 7_655 yes
O2 S O3 106.56(16) 4_655 . 4_655 yes
O2 S O3 106.56(16) 4_655 . 6_555 yes
O2 S O2 143.6(3) 4_655 . 7_655 yes
O2 S O3 59.19(14) 4_655 . 7_655 yes
O2 S O3 106.56(16) 6_555 . 4_655 yes
O3 S O3 112.5(2) 4_655 . 6_555 yes
O2 S O3 59.19(14) 7_655 . 4_655 yes
O3 S O3 49.62(17) 4_655 . 7_655 yes
O2 S O3 106.56(16) 6_555 . 6_555 yes
O2 S O2 143.6(3) 6_555 . 7_655 yes
O2 S O3 59.19(14) 6_555 . 7_655 yes
O1 S O2 108.19(17) . . . yes
O1 S O3 111.34(19) . . . yes
O1 S O2 108.19(17) . . 4_655 yes
O1 S O3 111.34(19) . . 4_655 yes
O1 S O2 108.19(17) . . 6_555 yes
O1 S O3 111.34(19) . . 6_555 yes
O1 S O2 108.19(17) . . 7_655 yes
O1 S O3 111.34(19) . . 7_655 yes
O2 S O3 106.56(16) . . . yes
O2 S O2 143.6(3) . . 4_655 yes
O2 S O3 59.19(14) . . 4_655 yes
O2 S O2 143.6(3) . . 6_555 yes
O2 S O3 59.19(14) . . 6_555 yes
O2 S O3 106.56(16) . . 7_655 yes
O2 S O3 59.19(14) 4_655 . . yes
O2 S O3 106.56(16) 7_655 . 7_655 yes
O2 S O3 59.19(14) 7_655 . 6_555 yes
O3 S O3 137.3(3) 6_555 . 7_655 yes
C2 N1 C6 123.1(4) . . . yes
C2 N3 C4 111.9(4) . . . yes
C6 N6 C10 125.3(4) . . . yes
C5 N7 C8 103.4(3) . . . yes
C4 N9 C8 105.7(4) . . . yes
N1 C2 N3 126.1(4) . . . yes
O3 O2 O3 106.8(3) 4_655 . 6_555 yes
S O2 O3 56.01(18) . . 6_555 yes
S O2 O3 56.01(18) . . 4_655 yes
N9 C4 C5 106.5(4) . . . yes
N3 C4 C5 127.1(4) . . . yes
N3 C4 N9 126.4(4) . . . yes
C4 C5 C6 118.4(4) . . . no
N7 C5 C4 111.1(4) . . . yes
N7 C5 C6 130.5(4) . . . yes
N6 C6 C5 125.1(4) . . . yes
N1 C6 N6 121.5(4) . . . yes
N1 C6 C5 113.5(4) . . . yes
N7 C8 N9 113.3(4) . . . yes

loop_
_geom_bond_atom_site_label_1
_geom_bond_atom_site_label_2
_geom_bond_distance
_geom_bond_site_symmetry_1
_geom_bond_site_symmetry_2
_geom_bond_publ_flag
S O2 1.541(3) . 4_655 yes
S O3 1.412(4) . 4_655 yes
S O2 1.541(3) . 6_555 yes
S O3 1.412(4) . 6_555 yes
S O2 1.541(3) . 7_655 yes
S O3 1.412(4) . 7_655 yes
S O2 1.541(3) . . yes
S O3 1.412(4) . . yes
S O1 1.468(6) . . yes
N1 C2 1.355(6) . . yes
N1 C6 1.372(5) . . yes
N3 C2 1.300(6) . . yes
N3 C4 1.367(5) . . yes
N6 C10 1.462(6) . . yes
N6 C6 1.306(6) . . yes
N7 C8 1.321(6) . . yes
N7 C5 1.381(6) . . yes
N9 C4 1.358(6) . . yes
N9 C8 1.376(5) . . yes
O2 O3 1.463(4) . 4_655 yes
O2 O3 1.463(4) . 6_555 yes
C4 C5 1.370(6) . . no
C5 C6 1.415(6) . . no

loop_
_geom_torsion_atom_site_label_1
_geom_torsion_atom_site_label_2
_geom_torsion_atom_site_label_3
_geom_torsion_atom_site_label_4
_geom_torsion
_geom_torsion_site_symmetry_1
_geom_torsion_site_symmetry_2
_geom_torsion_site_symmetry_3
_geom_torsion_site_symmetry_4
_geom_torsion_publ_flag
O3 S O2 O3 135.7(3) . . . 4_655 no
O3 S O2 O3 -15.3(3) . . . 6_555 no
O3 S O3 O2 -81.0(3) . . 4_655 . no
O3 S O3 O2 160.6(4) . . 6_555 . no
C6 N1 C2 N3 0.00 . . . . no
C2 N1 C6 N6 180.00 . . . . no
C2 N1 C6 C5 0.00 . . . . no
C2 N3 C4 N9 180.00 . . . . no
C2 N3 C4 C5 0.00 . . . . no
C4 N3 C2 N1 0.00 . . . . no
C10 N6 C6 N1 0.00 . . . . no
C10 N6 C6 C5 180.00 . . . . no
C5 N7 C8 N9 0.00 . . . . no
C8 N7 C5 C4 0.00 . . . . no
C8 N7 C5 C6 180.00 . . . . no
C8 N9 C4 C5 0.00 . . . . no
C4 N9 C8 N7 0.00 . . . . no
C8 N9 C4 N3 180.00 . . . . no
N3 C4 C5 N7 180.00 . . . . no
N3 C4 C5 C6 0.00 . . . . no
N9 C4 C5 N7 0.00 . . . . no
N9 C4 C5 C6 180.00 . . . . no
N7 C5 C6 N6 0.00 . . . . no
C4 C5 C6 N1 0.00 . . . . no
C4 C5 C6 N6 180.00 . . . . no
N7 C5 C6 N1 180.00 . . . . no
